data_7120431
loop_
_publ_author_name
'Mamada, Masashi'
'Minami, Tsuyoshi'
'Katagiri, Hiroshi'
'Omiya, Takafumi'
'Tokito, Shizuo'

_publ_section_title
;
 One-step, green synthesis of a supramolecular organogelator based on
 mellitic triimide for the recognition of aromatic compounds
;
_journal_name_full 'Chem. Commun.'
_journal_paper_doi 10.1039/C7CC04876A
_journal_year 2017
_chemical_formula_moiety 'C33 H18 F3 N3 O6, C6 H8'
_chemical_formula_sum 'C40 H26 F3 N3 O6'
_chemical_formula_weight 701.64
_chemical_name_systematic
; 
 ? 
;
_space_group_IT_number 2
_symmetry_cell_setting triclinic
_symmetry_space_group_name_Hall '-P 1'
_symmetry_space_group_name_H-M 'P -1'
_atom_sites_solution_hydrogens geom
_atom_sites_solution_primary direct
_atom_sites_solution_secondary difmap
_audit_creation_method SHELXL-97
_audit_update_record
;
2017-06-22 deposited with the CCDC.
2017-07-11 downloaded from the CCDC.
;
_cell_angle_alpha 88.785(16)
_cell_angle_beta 69.158(11)
_cell_angle_gamma 62.289(10)
_cell_formula_units_Z 2
_cell_length_a 11.152(4)
_cell_length_b 11.305(4)
_cell_length_c 15.563(6)
_cell_measurement_reflns_used 4378
_cell_measurement_temperature 93
_cell_measurement_theta_max 27.5
_cell_measurement_theta_min 3.1
_cell_volume 1598.5(10)
_computing_cell_refinement 'CrystalClear (Rigaku Inc., 2008)'
_computing_data_collection 'CrystalClear (Rigaku Inc., 2008)'
_computing_data_reduction 'CrystalClear (Rigaku Inc., 2008)'
_computing_molecular_graphics 'PLATON (Spek, 2009)'
_computing_publication_material 'Yadokari-XG 2009 (Wakita, Kabuto et al., 2009)'
_computing_structure_refinement 'SHELXL-97 (Sheldrick, 2008)'
_computing_structure_solution 'SHELXS-97 (Sheldrick, 2008)'
_diffrn_ambient_temperature 93
_diffrn_detector_area_resol_mean 28.5714
_diffrn_measured_fraction_theta_full 0.982
_diffrn_measured_fraction_theta_max 0.982
_diffrn_measurement_device 'Rigaku Saturn'
_diffrn_measurement_method \w
_diffrn_radiation_detector CCD
_diffrn_radiation_monochromator 'Graphite Monochromator'
_diffrn_radiation_source 'Rotating Anode'
_diffrn_radiation_type 'Mo K\a'
_diffrn_radiation_wavelength 0.71075
_diffrn_reflns_av_R_equivalents 0.0299
_diffrn_reflns_av_sigmaI/netI 0.0376
_diffrn_reflns_limit_h_max 14
_diffrn_reflns_limit_h_min -14
_diffrn_reflns_limit_k_max 14
_diffrn_reflns_limit_k_min -14
_diffrn_reflns_limit_l_max 20
_diffrn_reflns_limit_l_min -20
_diffrn_reflns_number 21510
_diffrn_reflns_theta_full 27.59
_diffrn_reflns_theta_max 27.59
_diffrn_reflns_theta_min 3.61
_exptl_absorpt_coefficient_mu 0.111
_exptl_absorpt_correction_T_max 1.000
_exptl_absorpt_correction_T_min 0.838
_exptl_absorpt_correction_type multi-scan
_exptl_absorpt_process_details '(REQAB; Jacobson, 1998)'
_exptl_crystal_colour Colorless
_exptl_crystal_density_diffrn 1.458
_exptl_crystal_density_method 'not measured'
_exptl_crystal_description Prism
_exptl_crystal_F_000 724
_exptl_crystal_size_max 0.50
_exptl_crystal_size_mid 0.50
_exptl_crystal_size_min 0.30
_refine_diff_density_max 0.308
_refine_diff_density_min -0.248
_refine_diff_density_rms 0.043
_refine_ls_extinction_method none
_refine_ls_goodness_of_fit_ref 1.043
_refine_ls_hydrogen_treatment constr
_refine_ls_matrix_type full
_refine_ls_number_parameters 470
_refine_ls_number_reflns 7272
_refine_ls_number_restraints 0
_refine_ls_restrained_S_all 1.043
_refine_ls_R_factor_all 0.0494
_refine_ls_R_factor_gt 0.0376
_refine_ls_shift/su_max 0.000
_refine_ls_shift/su_mean 0.000
_refine_ls_structure_factor_coef Fsqd
_refine_ls_weighting_details 'calc w=1/[\s^2^(Fo^2^)+(0.0559P)^2^+0.0000P] where P=(Fo^2^+2Fc^2^)/3'
_refine_ls_weighting_scheme calc
_refine_ls_wR_factor_gt 0.0969
_refine_ls_wR_factor_ref 0.1012
_reflns_number_gt 5575
_reflns_number_total 7272
_reflns_threshold_expression >2sigma(I)
_cod_data_source_file c7cc04876a2.cif
_cod_data_source_block F-toluene
_cod_depositor_comments
;
The following automatic conversions were performed:

'_exptl_absorpt_correction_type' value 'Multi-scan' changed to
'multi-scan' according to
/home/data/users/saulius/crontab/automatic-downloads/rss-feeds/RSC/lib/dictionaries/cif_core.dic
dictionary named 'cif_core.dic' version 2.4.2 from 2011-04-26.

Automatic conversion script
Id: cif_fix_values 4973 2017-02-22 13:04:09Z antanas 
;
_cod_database_code 7120431

loop_
_symmetry_equiv_pos_as_xyz
'x, y, z'
'-x, -y, -z'

loop_
_atom_site_label
_atom_site_type_symbol
_atom_site_fract_x
_atom_site_fract_y
_atom_site_fract_z
_atom_site_U_iso_or_equiv
_atom_site_adp_type
_atom_site_occupancy
_atom_site_symmetry_multiplicity
_atom_site_calc_flag
_atom_site_refinement_flags
C1 C -0.00047(13) 0.12851(12) 0.89973(8) 0.0169(3) Uani 1 1 d .
C2 C 0.07938(13) 0.19115(12) 0.90225(8) 0.0172(3) Uani 1 1 d .
C3 C 0.01916(13) 0.33159(12) 0.90552(8) 0.0173(3) Uani 1 1 d .
C4 C -0.12073(13) 0.40764(12) 0.90628(8) 0.0171(3) Uani 1 1 d .
C5 C -0.20195(13) 0.34400(12) 0.90380(8) 0.0171(3) Uani 1 1 d .
C6 C -0.14202(13) 0.20573(12) 0.90043(8) 0.0174(3) Uani 1 1 d .
C7 C -0.19710(14) 0.11010(13) 0.89061(8) 0.0195(3) Uani 1 1 d .
N1 N -0.08232(11) -0.01938(10) 0.88313(7) 0.0196(2) Uani 1 1 d .
C8 C 0.03688(14) -0.01771(13) 0.89211(8) 0.0191(3) Uani 1 1 d .
O1 O -0.31237(10) 0.13390(9) 0.88854(7) 0.0264(2) Uani 1 1 d .
O2 O 0.14360(10) -0.11621(9) 0.89470(6) 0.0244(2) Uani 1 1 d .
C9 C 0.23498(14) 0.13378(13) 0.89511(8) 0.0204(3) Uani 1 1 d .
N2 N 0.25922(11) 0.24461(11) 0.89107(7) 0.0208(2) Uani 1 1 d .
C10 C 0.13504(14) 0.36736(13) 0.90054(8) 0.0191(3) Uani 1 1 d .
O3 O 0.32358(10) 0.01886(9) 0.89307(6) 0.0267(2) Uani 1 1 d .
O4 O 0.12952(10) 0.47653(9) 0.90315(6) 0.0241(2) Uani 1 1 d .
C11 C -0.20881(14) 0.55473(12) 0.90225(8) 0.0197(3) Uani 1 1 d .
N3 N -0.33745(11) 0.56986(10) 0.89730(7) 0.0203(2) Uani 1 1 d .
C12 C -0.34439(14) 0.44992(12) 0.89927(8) 0.0187(3) Uani 1 1 d .
O5 O -0.17943(10) 0.64476(9) 0.90270(6) 0.0248(2) Uani 1 1 d .
O6 O -0.44615(10) 0.43869(9) 0.89758(6) 0.0235(2) Uani 1 1 d .
C13 C -0.08843(15) -0.14414(12) 0.87070(9) 0.0215(3) Uani 1 1 d .
H13 H -0.1926 -0.1224 0.8941 0.026 Uiso 1 1 calc R
H13A H -0.0415 -0.2074 0.9083 0.026 Uiso 1 1 calc R
C14 C -0.01204(14) -0.21299(13) 0.76975(9) 0.0198(3) Uani 1 1 d .
C15 C -0.06614(15) -0.15223(14) 0.70356(9) 0.0252(3) Uani 1 1 d .
H15 H -0.1516 -0.0654 0.7216 0.030 Uiso 1 1 calc R
C16 C 0.00354(16) -0.21723(15) 0.61109(9) 0.0294(3) Uani 1 1 d .
H16 H -0.0328 -0.1759 0.5654 0.035 Uiso 1 1 calc R
C17 C 0.12580(16) -0.34229(15) 0.58777(9) 0.0292(3) Uani 1 1 d .
C18 C 0.18348(16) -0.40603(14) 0.65103(10) 0.0289(3) Uani 1 1 d .
H18 H 0.2687 -0.4931 0.6324 0.035 Uiso 1 1 calc R
C19 C 0.11362(15) -0.33949(13) 0.74269(9) 0.0248(3) Uani 1 1 d .
H19 H 0.1521 -0.3808 0.7875 0.030 Uiso 1 1 calc R
F1 F 0.19554(10) -0.40708(9) 0.49786(5) 0.0440(2) Uani 1 1 d .
C20 C 0.40374(14) 0.23108(14) 0.87387(9) 0.0232(3) Uani 1 1 d .
H20 H 0.4612 0.1494 0.8963 0.028 Uiso 1 1 calc R
H20A H 0.3904 0.3112 0.9091 0.028 Uiso 1 1 calc R
C21 C 0.48712(13) 0.21948(13) 0.77111(9) 0.0212(3) Uani 1 1 d .
C22 C 0.56177(15) 0.09616(14) 0.71111(10) 0.0261(3) Uani 1 1 d .
H22 H 0.5633 0.0180 0.7355 0.031 Uiso 1 1 calc R
C23 C 0.63414(15) 0.08567(14) 0.61602(10) 0.0288(3) Uani 1 1 d .
H23 H 0.6851 0.0014 0.5750 0.035 Uiso 1 1 calc R
C24 C 0.63018(15) 0.20004(15) 0.58295(9) 0.0273(3) Uani 1 1 d .
C25 C 0.55937(15) 0.32393(14) 0.63987(10) 0.0278(3) Uani 1 1 d .
H25 H 0.5599 0.4011 0.6148 0.033 Uiso 1 1 calc R
C26 C 0.48744(14) 0.33290(14) 0.73446(9) 0.0253(3) Uani 1 1 d .
H26 H 0.4376 0.4175 0.7750 0.030 Uiso 1 1 calc R
F2 F 0.70132(10) 0.19115(9) 0.48995(5) 0.0391(2) Uani 1 1 d .
C27 C -0.45212(14) 0.69721(12) 0.88682(9) 0.0234(3) Uani 1 1 d .
H27 H -0.4462 0.7745 0.9099 0.028 Uiso 1 1 calc R
H27A H -0.5501 0.7081 0.9254 0.028 Uiso 1 1 calc R
C28 C -0.43631(14) 0.70001(12) 0.78644(9) 0.0212(3) Uani 1 1 d .
C29 C -0.32464(15) 0.71784(13) 0.72182(10) 0.0264(3) Uani 1 1 d .
H29 H -0.2588 0.7296 0.7414 0.032 Uiso 1 1 calc R
C30 C -0.30806(16) 0.71871(14) 0.62927(10) 0.0297(3) Uani 1 1 d .
H30 H -0.2311 0.7298 0.5850 0.036 Uiso 1 1 calc R
C31 C -0.40606(16) 0.70315(14) 0.60357(9) 0.0295(3) Uani 1 1 d .
C32 C -0.51854(16) 0.68617(14) 0.66478(10) 0.0287(3) Uani 1 1 d .
H32 H -0.5849 0.6762 0.6446 0.034 Uiso 1 1 calc R
C33 C -0.53256(15) 0.68401(13) 0.75711(10) 0.0254(3) Uani 1 1 d .
H33 H -0.6089 0.6714 0.8007 0.031 Uiso 1 1 calc R
F3 F -0.39261(10) 0.70638(9) 0.51310(6) 0.0427(2) Uani 1 1 d .
C34 C 0.15476(16) 0.14517(15) 0.65385(10) 0.0317(3) Uani 1 1 d .
C35 C 0.04855(17) 0.11108(15) 0.65778(10) 0.0321(3) Uani 1 1 d .
H35 H 0.0720 0.0186 0.6542 0.039 Uiso 1 1 calc R
C36 C -0.09060(17) 0.20916(17) 0.66685(10) 0.0375(4) Uani 1 1 d .
H36 H -0.1617 0.1837 0.6695 0.045 Uiso 1 1 calc R
C37 C -0.12679(17) 0.34431(16) 0.67206(10) 0.0379(4) Uani 1 1 d .
H37 H -0.2226 0.4119 0.6787 0.045 Uiso 1 1 calc R
C38 C -0.02249(19) 0.37980(16) 0.66755(11) 0.0404(4) Uani 1 1 d .
H38 H -0.0463 0.4724 0.6705 0.048 Uiso 1 1 calc R
C39 C 0.11640(17) 0.28213(16) 0.65882(10) 0.0365(4) Uani 1 1 d .
H39 H 0.1870 0.3084 0.6561 0.044 Uiso 1 1 calc R
C40 C 0.30558(18) 0.03924(17) 0.64532(13) 0.0454(4) Uani 1 1 d .
H40 H 0.2998 0.0073 0.7049 0.068 Uiso 1 1 calc R
H40A H 0.3711 0.0785 0.6290 0.068 Uiso 1 1 calc R
H40B H 0.3442 -0.0372 0.5964 0.068 Uiso 1 1 calc R

loop_
_atom_site_aniso_label
_atom_site_aniso_U_11
_atom_site_aniso_U_22
_atom_site_aniso_U_33
_atom_site_aniso_U_23
_atom_site_aniso_U_13
_atom_site_aniso_U_12
C1 0.0183(6) 0.0190(6) 0.0142(6) 0.0026(5) -0.0060(5) -0.0100(5)
C2 0.0175(6) 0.0203(6) 0.0149(6) 0.0032(5) -0.0064(5) -0.0100(5)
C3 0.0201(6) 0.0212(6) 0.0136(6) 0.0022(5) -0.0057(5) -0.0129(5)
C4 0.0196(6) 0.0183(6) 0.0142(6) 0.0020(5) -0.0055(5) -0.0106(5)
C5 0.0177(6) 0.0200(6) 0.0147(6) 0.0022(5) -0.0060(5) -0.0102(5)
C6 0.0185(6) 0.0213(6) 0.0151(6) 0.0023(5) -0.0065(5) -0.0119(5)
C7 0.0201(7) 0.0205(6) 0.0195(6) 0.0027(5) -0.0068(5) -0.0118(5)
N1 0.0210(6) 0.0174(5) 0.0226(5) 0.0020(4) -0.0079(5) -0.0113(5)
C8 0.0201(6) 0.0207(6) 0.0164(6) 0.0023(5) -0.0055(5) -0.0111(5)
O1 0.0222(5) 0.0271(5) 0.0365(5) 0.0036(4) -0.0138(4) -0.0152(4)
O2 0.0229(5) 0.0195(5) 0.0284(5) 0.0048(4) -0.0104(4) -0.0084(4)
C9 0.0202(6) 0.0250(7) 0.0179(6) 0.0032(5) -0.0071(5) -0.0127(6)
N2 0.0178(5) 0.0255(6) 0.0234(6) 0.0036(5) -0.0085(5) -0.0135(5)
C10 0.0208(6) 0.0244(7) 0.0158(6) 0.0042(5) -0.0071(5) -0.0141(6)
O3 0.0216(5) 0.0238(5) 0.0337(5) 0.0042(4) -0.0132(4) -0.0086(4)
O4 0.0278(5) 0.0268(5) 0.0253(5) 0.0058(4) -0.0106(4) -0.0191(4)
C11 0.0211(6) 0.0199(7) 0.0177(6) 0.0025(5) -0.0067(5) -0.0103(5)
N3 0.0192(5) 0.0168(5) 0.0234(5) 0.0029(4) -0.0082(5) -0.0078(4)
C12 0.0195(6) 0.0200(6) 0.0166(6) 0.0018(5) -0.0063(5) -0.0102(5)
O5 0.0285(5) 0.0209(5) 0.0290(5) 0.0049(4) -0.0103(4) -0.0158(4)
O6 0.0196(5) 0.0255(5) 0.0272(5) 0.0025(4) -0.0107(4) -0.0113(4)
C13 0.0261(7) 0.0196(7) 0.0229(7) 0.0029(5) -0.0079(6) -0.0155(6)
C14 0.0250(7) 0.0211(7) 0.0201(6) 0.0042(5) -0.0077(5) -0.0172(6)
C15 0.0251(7) 0.0260(7) 0.0270(7) 0.0056(6) -0.0115(6) -0.0135(6)
C16 0.0342(8) 0.0366(8) 0.0244(7) 0.0105(6) -0.0158(6) -0.0198(7)
C17 0.0354(8) 0.0348(8) 0.0178(6) 0.0001(6) -0.0057(6) -0.0208(7)
C18 0.0302(8) 0.0223(7) 0.0278(7) 0.0014(6) -0.0084(6) -0.0100(6)
C19 0.0303(7) 0.0228(7) 0.0242(7) 0.0063(5) -0.0129(6) -0.0139(6)
F1 0.0538(6) 0.0484(6) 0.0191(4) -0.0031(4) -0.0078(4) -0.0212(5)
C20 0.0192(6) 0.0307(7) 0.0260(7) 0.0046(6) -0.0111(6) -0.0154(6)
C21 0.0155(6) 0.0265(7) 0.0259(7) 0.0040(5) -0.0112(5) -0.0113(5)
C22 0.0231(7) 0.0266(7) 0.0316(7) 0.0064(6) -0.0126(6) -0.0131(6)
C23 0.0240(7) 0.0284(8) 0.0300(7) -0.0024(6) -0.0085(6) -0.0110(6)
C24 0.0217(7) 0.0381(8) 0.0215(7) 0.0038(6) -0.0074(6) -0.0149(6)
C25 0.0262(7) 0.0303(8) 0.0300(7) 0.0087(6) -0.0112(6) -0.0161(6)
C26 0.0205(7) 0.0256(7) 0.0290(7) 0.0005(6) -0.0089(6) -0.0109(6)
F2 0.0401(5) 0.0523(6) 0.0228(4) 0.0033(4) -0.0059(4) -0.0255(4)
C27 0.0208(7) 0.0162(6) 0.0279(7) 0.0022(5) -0.0095(6) -0.0051(5)
C28 0.0205(6) 0.0114(6) 0.0262(7) 0.0016(5) -0.0086(5) -0.0040(5)
C29 0.0268(7) 0.0208(7) 0.0320(7) 0.0049(6) -0.0121(6) -0.0114(6)
C30 0.0302(8) 0.0266(8) 0.0295(8) 0.0075(6) -0.0085(6) -0.0141(6)
C31 0.0342(8) 0.0244(7) 0.0236(7) 0.0047(6) -0.0125(6) -0.0088(6)
C32 0.0279(7) 0.0244(7) 0.0350(8) 0.0041(6) -0.0176(6) -0.0098(6)
C33 0.0206(7) 0.0190(7) 0.0310(7) 0.0034(5) -0.0088(6) -0.0062(5)
F3 0.0496(6) 0.0474(6) 0.0253(4) 0.0085(4) -0.0169(4) -0.0179(5)
C34 0.0295(8) 0.0356(8) 0.0261(7) 0.0014(6) -0.0116(6) -0.0121(7)
C35 0.0350(8) 0.0331(8) 0.0306(8) 0.0036(6) -0.0143(7) -0.0173(7)
C36 0.0329(8) 0.0509(10) 0.0278(8) 0.0013(7) -0.0128(7) -0.0189(8)
C37 0.0331(8) 0.0411(9) 0.0258(8) 0.0019(7) -0.0121(7) -0.0071(7)
C38 0.0443(10) 0.0332(9) 0.0312(8) 0.0037(7) -0.0094(7) -0.0132(8)
C39 0.0353(9) 0.0380(9) 0.0333(8) 0.0021(7) -0.0077(7) -0.0198(7)
C40 0.0364(9) 0.0428(10) 0.0557(11) 0.0003(8) -0.0234(8) -0.0140(8)

loop_
_atom_type_symbol
_atom_type_description
_atom_type_scat_dispersion_real
_atom_type_scat_dispersion_imag
_atom_type_scat_source
C C 0.0033 0.0016 'International Tables Vol C Tables 4.2.6.8 and 6.1.1.4'
O O 0.0106 0.0060 'International Tables Vol C Tables 4.2.6.8 and 6.1.1.4'
N N 0.0061 0.0033 'International Tables Vol C Tables 4.2.6.8 and 6.1.1.4'
F F 0.0171 0.0103 'International Tables Vol C Tables 4.2.6.8 and 6.1.1.4'
H H 0.0000 0.0000 'International Tables Vol C Tables 4.2.6.8 and 6.1.1.4'

loop_
_geom_angle_atom_site_label_1
_geom_angle_atom_site_label_2
_geom_angle_atom_site_label_3
_geom_angle
C2 C1 C6 119.86(11)
C2 C1 C8 131.96(11)
C6 C1 C8 108.13(10)
C1 C2 C3 120.20(11)
C1 C2 C9 131.28(11)
C3 C2 C9 108.36(10)
C4 C3 C2 119.82(11)
C4 C3 C10 132.36(11)
C2 C3 C10 107.66(11)
C3 C4 C5 119.99(11)
C3 C4 C11 132.10(11)
C5 C4 C11 107.75(11)
C6 C5 C4 119.93(11)
C6 C5 C12 132.00(11)
C4 C5 C12 107.95(11)
C5 C6 C1 120.20(11)
C5 C6 C7 131.72(11)
C1 C6 C7 107.95(11)
O1 C7 N1 125.07(12)
O1 C7 C6 129.70(12)
N1 C7 C6 105.23(11)
C8 N1 C7 113.23(10)
C8 N1 C13 123.17(10)
C7 N1 C13 123.57(11)
O2 C8 N1 124.94(12)
O2 C8 C1 129.73(12)
N1 C8 C1 105.32(10)
O3 C9 N2 125.28(12)
O3 C9 C2 129.77(12)
N2 C9 C2 104.94(10)
C10 N2 C9 113.33(11)
C10 N2 C20 123.75(11)
C9 N2 C20 122.86(11)
O4 C10 N2 124.42(12)
O4 C10 C3 130.00(12)
N2 C10 C3 105.57(11)
O5 C11 N3 124.95(12)
O5 C11 C4 129.33(12)
N3 C11 C4 105.72(10)
C12 N3 C11 113.17(10)
C12 N3 C27 122.75(11)
C11 N3 C27 124.03(11)
O6 C12 N3 125.12(12)
O6 C12 C5 129.48(12)
N3 C12 C5 105.40(10)
N1 C13 C14 112.31(10)
N1 C13 H13 109.1
C14 C13 H13 109.1
N1 C13 H13A 109.1
C14 C13 H13A 109.1
H13 C13 H13A 107.9
C15 C14 C19 119.32(12)
C15 C14 C13 121.00(12)
C19 C14 C13 119.67(12)
C14 C15 C16 120.63(13)
C14 C15 H15 119.7
C16 C15 H15 119.7
C17 C16 C15 118.09(13)
C17 C16 H16 121.0
C15 C16 H16 121.0
F1 C17 C16 118.94(13)
F1 C17 C18 117.84(13)
C16 C17 C18 123.22(13)
C17 C18 C19 118.02(13)
C17 C18 H18 121.0
C19 C18 H18 121.0
C18 C19 C14 120.71(12)
C18 C19 H19 119.6
C14 C19 H19 119.6
N2 C20 C21 110.67(10)
N2 C20 H20 109.5
C21 C20 H20 109.5
N2 C20 H20A 109.5
C21 C20 H20A 109.5
H20 C20 H20A 108.1
C22 C21 C26 118.92(12)
C22 C21 C20 120.50(12)
C26 C21 C20 120.56(12)
C23 C22 C21 120.89(13)
C23 C22 H22 119.6
C21 C22 H22 119.6
C24 C23 C22 118.18(13)
C24 C23 H23 120.9
C22 C23 H23 120.9
F2 C24 C23 118.84(13)
F2 C24 C25 118.17(13)
C23 C24 C25 122.98(13)
C24 C25 C26 118.18(13)
C24 C25 H25 120.9
C26 C25 H25 120.9
C25 C26 C21 120.83(13)
C25 C26 H26 119.6
C21 C26 H26 119.6
N3 C27 C28 111.87(10)
N3 C27 H27 109.2
C28 C27 H27 109.2
N3 C27 H27A 109.2
C28 C27 H27A 109.2
H27 C27 H27A 107.9
C33 C28 C29 118.98(13)
C33 C28 C27 120.42(12)
C29 C28 C27 120.59(12)
C30 C29 C28 121.00(13)
C30 C29 H29 119.5
C28 C29 H29 119.5
C31 C30 C29 117.98(14)
C31 C30 H30 121.0
C29 C30 H30 121.0
F3 C31 C30 118.55(13)
F3 C31 C32 118.24(13)
C30 C31 C32 123.20(13)
C31 C32 C33 118.06(14)
C31 C32 H32 121.0
C33 C32 H32 121.0
C28 C33 C32 120.77(13)
C28 C33 H33 119.6
C32 C33 H33 119.6
C35 C34 C39 117.71(14)
C35 C34 C40 121.48(14)
C39 C34 C40 120.81(14)
C36 C35 C34 121.22(15)
C36 C35 H35 119.4
C34 C35 H35 119.4
C35 C36 C37 120.26(15)
C35 C36 H36 119.9
C37 C36 H36 119.9
C38 C37 C36 119.29(15)
C38 C37 H37 120.4
C36 C37 H37 120.4
C37 C38 C39 120.57(16)
C37 C38 H38 119.7
C39 C38 H38 119.7
C38 C39 C34 120.94(15)
C38 C39 H39 119.5
C34 C39 H39 119.5
C34 C40 H40 109.5
C34 C40 H40A 109.5
H40 C40 H40A 109.5
C34 C40 H40B 109.5
H40 C40 H40B 109.5
H40A C40 H40B 109.5

loop_
_geom_bond_atom_site_label_1
_geom_bond_atom_site_label_2
_geom_bond_distance
C1 C2 1.3816(17)
C1 C6 1.4001(17)
C1 C8 1.5009(18)
C2 C3 1.4006(18)
C2 C9 1.5044(18)
C3 C4 1.3831(18)
C3 C10 1.5010(18)
C4 C5 1.4041(17)
C4 C11 1.5014(18)
C5 C6 1.3783(18)
C5 C12 1.5064(17)
C6 C7 1.5036(17)
C7 O1 1.1973(15)
C7 N1 1.3976(16)
N1 C8 1.3937(17)
N1 C13 1.4634(16)
C8 O2 1.2074(15)
C9 O3 1.2044(15)
C9 N2 1.3952(17)
N2 C10 1.3934(17)
N2 C20 1.4690(17)
C10 O4 1.2077(15)
C11 O5 1.2065(15)
C11 N3 1.3940(17)
N3 C12 1.3927(16)
N3 C27 1.4699(16)
C12 O6 1.2083(15)
C13 C14 1.5108(18)
C13 H13 0.9900
C13 H13A 0.9900
C14 C15 1.3870(18)
C14 C19 1.3885(18)
C15 C16 1.3903(19)
C15 H15 0.9500
C16 C17 1.366(2)
C16 H16 0.9500
C17 F1 1.3560(16)
C17 C18 1.3753(19)
C18 C19 1.3847(19)
C18 H18 0.9500
C19 H19 0.9500
C20 C21 1.5089(18)
C20 H20 0.9900
C20 H20A 0.9900
C21 C22 1.3897(19)
C21 C26 1.3934(18)
C22 C23 1.387(2)
C22 H22 0.9500
C23 C24 1.369(2)
C23 H23 0.9500
C24 F2 1.3599(16)
C24 C25 1.377(2)
C25 C26 1.3825(19)
C25 H25 0.9500
C26 H26 0.9500
C27 C28 1.5099(18)
C27 H27 0.9900
C27 H27A 0.9900
C28 C33 1.3878(19)
C28 C29 1.3916(19)
C29 C30 1.3858(19)
C29 H29 0.9500
C30 C31 1.370(2)
C30 H30 0.9500
C31 F3 1.3635(16)
C31 C32 1.372(2)
C32 C33 1.390(2)
C32 H32 0.9500
C33 H33 0.9500
C34 C35 1.388(2)
C34 C39 1.397(2)
C34 C40 1.502(2)
C35 C36 1.381(2)
C35 H35 0.9500
C36 C37 1.383(2)
C36 H36 0.9500
C37 C38 1.376(2)
C37 H37 0.9500
C38 C39 1.379(2)
C38 H38 0.9500
C39 H39 0.9500
C40 H40 0.9800
C40 H40A 0.9800
C40 H40B 0.9800

loop_
_geom_torsion_atom_site_label_1
_geom_torsion_atom_site_label_2
_geom_torsion_atom_site_label_3
_geom_torsion_atom_site_label_4
_geom_torsion
C6 C1 C2 C3 0.01(17)
C8 C1 C2 C3 177.08(12)
C6 C1 C2 C9 -174.83(12)
C8 C1 C2 C9 2.2(2)
C1 C2 C3 C4 0.04(17)
C9 C2 C3 C4 175.96(10)
C1 C2 C3 C10 -175.92(10)
C9 C2 C3 C10 0.00(13)
C2 C3 C4 C5 0.01(17)
C10 C3 C4 C5 174.79(11)
C2 C3 C4 C11 -174.67(12)
C10 C3 C4 C11 0.1(2)
C3 C4 C5 C6 -0.11(17)
C11 C4 C5 C6 175.74(10)
C3 C4 C5 C12 -176.51(10)
C11 C4 C5 C12 -0.65(13)
C4 C5 C6 C1 0.17(17)
C12 C5 C6 C1 175.56(12)
C4 C5 C6 C7 -175.12(12)
C12 C5 C6 C7 0.3(2)
C2 C1 C6 C5 -0.12(17)
C8 C1 C6 C5 -177.83(10)
C2 C1 C6 C7 176.19(10)
C8 C1 C6 C7 -1.52(13)
C5 C6 C7 O1 -4.7(2)
C1 C6 C7 O1 179.56(13)
C5 C6 C7 N1 174.79(12)
C1 C6 C7 N1 -0.93(13)
O1 C7 N1 C8 -177.16(12)
C6 C7 N1 C8 3.30(13)
O1 C7 N1 C13 0.64(19)
C6 C7 N1 C13 -178.90(10)
C7 N1 C8 O2 174.46(11)
C13 N1 C8 O2 -3.36(19)
C7 N1 C8 C1 -4.20(13)
C13 N1 C8 C1 177.98(10)
C2 C1 C8 O2 7.5(2)
C6 C1 C8 O2 -175.16(12)
C2 C1 C8 N1 -173.91(12)
C6 C1 C8 N1 3.42(13)
C1 C2 C9 O3 -6.9(2)
C3 C2 C9 O3 177.84(13)
C1 C2 C9 N2 173.14(12)
C3 C2 C9 N2 -2.16(13)
O3 C9 N2 C10 -176.26(12)
C2 C9 N2 C10 3.73(13)
O3 C9 N2 C20 6.56(19)
C2 C9 N2 C20 -173.44(10)
C9 N2 C10 O4 176.65(11)
C20 N2 C10 O4 -6.20(19)
C9 N2 C10 C3 -3.76(13)
C20 N2 C10 C3 173.39(10)
C4 C3 C10 O4 6.5(2)
C2 C3 C10 O4 -178.27(12)
C4 C3 C10 N2 -173.09(12)
C2 C3 C10 N2 2.17(13)
C3 C4 C11 O5 -4.8(2)
C5 C4 C11 O5 -179.97(12)
C3 C4 C11 N3 174.98(12)
C5 C4 C11 N3 -0.18(13)
O5 C11 N3 C12 -179.15(11)
C4 C11 N3 C12 1.05(13)
O5 C11 N3 C27 3.43(19)
C4 C11 N3 C27 -176.37(10)
C11 N3 C12 O6 178.55(11)
C27 N3 C12 O6 -4.00(19)
C11 N3 C12 C5 -1.43(13)
C27 N3 C12 C5 176.02(10)
C6 C5 C12 O6 5.5(2)
C4 C5 C12 O6 -178.73(12)
C6 C5 C12 N3 -174.55(12)
C4 C5 C12 N3 1.25(13)
C8 N1 C13 C14 -84.43(14)
C7 N1 C13 C14 97.99(14)
N1 C13 C14 C15 -65.92(16)
N1 C13 C14 C19 114.59(13)
C19 C14 C15 C16 0.49(19)
C13 C14 C15 C16 -179.00(12)
C14 C15 C16 C17 0.3(2)
C15 C16 C17 F1 -179.79(12)
C15 C16 C17 C18 -0.5(2)
F1 C17 C18 C19 179.23(12)
C16 C17 C18 C19 0.0(2)
C17 C18 C19 C14 0.9(2)
C15 C14 C19 C18 -1.1(2)
C13 C14 C19 C18 178.42(12)
C10 N2 C20 C21 -83.66(14)
C9 N2 C20 C21 93.22(14)
N2 C20 C21 C22 -80.60(15)
N2 C20 C21 C26 97.77(14)
C26 C21 C22 C23 -0.81(19)
C20 C21 C22 C23 177.59(12)
C21 C22 C23 C24 0.1(2)
C22 C23 C24 F2 179.65(11)
C22 C23 C24 C25 0.8(2)
F2 C24 C25 C26 -179.80(12)
C23 C24 C25 C26 -1.0(2)
C24 C25 C26 C21 0.2(2)
C22 C21 C26 C25 0.66(19)
C20 C21 C26 C25 -177.74(12)
C12 N3 C27 C28 -79.58(14)
C11 N3 C27 C28 97.60(14)
N3 C27 C28 C33 105.91(14)
N3 C27 C28 C29 -73.71(15)
C33 C28 C29 C30 -0.50(19)
C27 C28 C29 C30 179.12(12)
C28 C29 C30 C31 0.8(2)
C29 C30 C31 F3 178.79(12)
C29 C30 C31 C32 -0.4(2)
F3 C31 C32 C33 -179.50(11)
C30 C31 C32 C33 -0.4(2)
C29 C28 C33 C32 -0.24(18)
C27 C28 C33 C32 -179.86(11)
C31 C32 C33 C28 0.66(19)
C39 C34 C35 C36 -0.4(2)
C40 C34 C35 C36 179.15(14)
C34 C35 C36 C37 0.1(2)
C35 C36 C37 C38 0.4(2)
C36 C37 C38 C39 -0.6(2)
C37 C38 C39 C34 0.3(2)
C35 C34 C39 C38 0.1(2)
C40 C34 C39 C38 -179.38(14)
